data_4331549
loop_
_publ_author_name
'B\'erub\'e, Jean-Fran\,cois'
'Gagnon, Karl'
'Fortin, Daniel'
'Decken, Andreas'
'Harvey, Pierre D.'

_publ_section_title
;
 Solution and Solid-State Properties of Luminescent M&#x2212;M
 Bond-Containing Coordination/Organometallic Polymers Using the
 RNC-M2(dppm)2-CNR Building Blocks (M = Pd, Pt; R = Aryl, Alkyl)
;
_journal_issue 7
_journal_name_full 'Inorganic Chemistry'
_journal_page_first 2812
_journal_page_last 2823
_journal_paper_doi 10.1021/ic0509480
_journal_volume 45
_journal_year 2006
_chemical_absolute_configuration ad
_chemical_compound_source 'synthesis as described'
_chemical_formula_moiety 'C60 H62 B2 F8 N2 P4 Pt2'
_chemical_formula_sum 'C60 H62 B2 F8 N2 P4 Pt2'
_chemical_formula_weight 1498.8
_chemical_name_systematic
;
 ?
;
_space_group_IT_number 19
_symmetry_cell_setting orthorhombic
_symmetry_Int_Tables_number 19
_symmetry_space_group_name_Hall 'P 2ac 2ab'
_symmetry_space_group_name_H-M 'P 21 21 21'
_atom_sites_solution_hydrogens geom
_atom_sites_solution_primary direct
_atom_sites_solution_secondary difmap
_audit_conform_dict_location ftp://ftp.iucr.org/pub/cif_core.dic
_audit_conform_dict_name cif_core.dic
_audit_conform_dict_version 2.2
_audit_creation_date 2004-08-09T16:11:21-00:00
_audit_creation_method 'WinGX routine CIF_UPDATE'
_cell_angle_alpha 90
_cell_angle_beta 90
_cell_angle_gamma 90
_cell_formula_units_Z 4
_cell_length_a 12.536(8)
_cell_length_b 19.930(6)
_cell_length_c 26.506(5)
_cell_measurement_reflns_used 22
_cell_measurement_temperature 293
_cell_measurement_theta_max 70
_cell_measurement_theta_min 32.5
_cell_measurement_wavelength 1.54175
_cell_volume 6622(5)
_computing_cell_refinement DIFRAC
_computing_data_collection CAD4
_computing_data_reduction NRCVAX
_computing_molecular_graphics 'Ortep-3 for Windows (Farrugia, 1997)'
_computing_publication_material 'WinGX publication routines (Farrugia, 1999)'
_computing_structure_refinement 'SHELXL-97 (Sheldrick, 1997)'
_computing_structure_solution 'SHELXS-97 (Sheldrick, 1997)'
_diffrn_ambient_temperature 293
_diffrn_measured_fraction_theta_full 0.988
_diffrn_measured_fraction_theta_max 0.988
_diffrn_radiation_monochromator graphite
_diffrn_radiation_probe x-ray
_diffrn_radiation_type CuK\a
_diffrn_radiation_wavelength 1.54175
_diffrn_reflns_av_R_equivalents 0
_diffrn_reflns_av_unetI/netI 0.0279
_diffrn_reflns_limit_h_max 15
_diffrn_reflns_limit_h_min 0
_diffrn_reflns_limit_k_max 24
_diffrn_reflns_limit_k_min 0
_diffrn_reflns_limit_l_max 32
_diffrn_reflns_limit_l_min 0
_diffrn_reflns_number 6835
_diffrn_reflns_theta_full 70
_diffrn_reflns_theta_max 70
_diffrn_reflns_theta_min 3.9
_exptl_absorpt_coefficient_mu 9.191
_exptl_absorpt_correction_T_max 0.2608
_exptl_absorpt_correction_T_min 0.0912
_exptl_absorpt_correction_type none
_exptl_crystal_colour yellowish
_exptl_crystal_density_diffrn 1.503
_exptl_crystal_density_method 'not measured'
_exptl_crystal_description needles
_exptl_crystal_F_000 2936
_exptl_crystal_size_max 0.5
_exptl_crystal_size_mid 0.2
_exptl_crystal_size_min 0.2
_refine_diff_density_max 1.682
_refine_diff_density_min -1.391
_refine_diff_density_rms 0.138
_refine_ls_abs_structure_details 'Flack H D (1983), Acta Cryst. A39, 876-881'
_refine_ls_abs_structure_Flack 0.24(3)
_refine_ls_extinction_coef 0.00034(5)
_refine_ls_extinction_expression Fc^*^=kFc[1+0.001xFc^2^\l^3^/sin(2\q)]^-1/4^
_refine_ls_extinction_method SHELXL
_refine_ls_goodness_of_fit_ref 1.083
_refine_ls_hydrogen_treatment none
_refine_ls_matrix_type full
_refine_ls_number_parameters 629
_refine_ls_number_reflns 6835
_refine_ls_number_restraints 420
_refine_ls_restrained_S_all 1.06
_refine_ls_R_factor_all 0.0799
_refine_ls_R_factor_gt 0.0595
_refine_ls_shift/su_max 0
_refine_ls_shift/su_mean 0
_refine_ls_structure_factor_coef Fsqd
_refine_ls_weighting_details 'calc w=1/[\s^2^(Fo^2^)+(0.1225P)^2^+3.5420P] where P=(Fo^2^+2Fc^2^)/3'
_refine_ls_weighting_scheme calc
_refine_ls_wR_factor_gt 0.1635
_refine_ls_wR_factor_ref 0.1772
_reflns_number_gt 5418
_reflns_number_total 6835
_reflns_threshold_expression >2sigma(I)
_cod_data_source_file ic0509480sup3.cif
_cod_data_source_block struct
_cod_original_cell_volume 6622(4)
_cod_database_code 4331549

loop_
_symmetry_equiv_pos_as_xyz
'x, y, z'
'-x+1/2, -y, z+1/2'
'x+1/2, -y+1/2, -z'
'-x, y+1/2, -z+1/2'

loop_
_atom_site_label
_atom_site_type_symbol
_atom_site_fract_x
_atom_site_fract_y
_atom_site_fract_z
_atom_site_U_iso_or_equiv
_atom_site_adp_type
_atom_site_occupancy
_atom_site_symmetry_multiplicity
_atom_site_calc_flag
_atom_site_refinement_flags
C1 C 0.9253(10) 0.1348(6) 0.1353(4) 0.083(4) Uani 1 1 d GU
C2 C 0.8551(9) 0.0831(7) 0.1238(5) 0.103(5) Uani 1 1 d GU
H2 H 0.7895 0.0804 0.1401 0.05(3) Uiso 1 1 calc R
C3 C 0.8828(12) 0.0353(6) 0.0879(5) 0.121(6) Uani 1 1 d GU
H3 H 0.8358 0.0007 0.0802 0.05(3) Uiso 1 1 calc R
C4 C 0.9808(13) 0.0393(7) 0.0635(5) 0.126(6) Uani 1 1 d GU
H4 H 0.9993 0.0074 0.0395 0.05(3) Uiso 1 1 calc R
C5 C 1.0510(10) 0.0911(8) 0.0750(5) 0.117(6) Uani 1 1 d GU
H5 H 1.1165 0.0938 0.0587 0.05(3) Uiso 1 1 calc R
C6 C 1.0233(9) 0.1388(7) 0.1109(5) 0.102(5) Uani 1 1 d GU
H6 H 1.0702 0.1734 0.1186 0.05(3) Uiso 1 1 calc R
C7 C 0.9787(8) 0.2636(5) 0.1766(4) 0.074(3) Uani 1 1 d GU
C8 C 0.9508(8) 0.3090(6) 0.1390(4) 0.090(4) Uani 1 1 d GU
H8 H 0.8902 0.3015 0.1195 0.05(3) Uiso 1 1 calc R
C9 C 1.0134(11) 0.3654(6) 0.1305(4) 0.097(5) Uani 1 1 d GU
H9 H 0.9948 0.3957 0.1054 0.05(3) Uiso 1 1 calc R
C10 C 1.1040(10) 0.3765(6) 0.1596(5) 0.105(5) Uani 1 1 d GU
H10 H 1.1459 0.4142 0.1539 0.05(3) Uiso 1 1 calc R
C11 C 1.1319(9) 0.3311(7) 0.1972(5) 0.120(6) Uani 1 1 d GU
H11 H 1.1925 0.3385 0.2167 0.05(3) Uiso 1 1 calc R
C12 C 1.0693(9) 0.2747(6) 0.2057(4) 0.100(5) Uani 1 1 d GU
H12 H 1.088 0.2443 0.2308 0.05(3) Uiso 1 1 calc R
C13 C 0.7492(9) 0.0655(5) 0.2469(4) 0.078(4) Uani 1 1 d GU
C14 C 0.6468(9) 0.0752(5) 0.2280(5) 0.093(5) Uani 1 1 d GU
H14 H 0.6105 0.1149 0.2348 0.05(4) Uiso 1 1 calc R
C15 C 0.5987(9) 0.0255(7) 0.1991(5) 0.111(6) Uani 1 1 d GU
H15 H 0.5302 0.0319 0.1865 0.05(3) Uiso 1 1 calc R
C16 C 0.6529(13) -0.0338(6) 0.1890(5) 0.124(6) Uani 1 1 d GU
H16 H 0.6207 -0.0671 0.1696 0.05(3) Uiso 1 1 calc R
C17 C 0.7552(13) -0.0435(5) 0.2078(5) 0.124(6) Uani 1 1 d GU
H17 H 0.7915 -0.0832 0.201 0.05(3) Uiso 1 1 calc R
C18 C 0.8034(9) 0.0062(6) 0.2367(5) 0.110(6) Uani 1 1 d GU
H18 H 0.8719 -0.0003 0.2493 0.05(3) Uiso 1 1 calc R
C19 C 0.8602(9) 0.0970(6) 0.3386(3) 0.078(4) Uani 1 1 d GU
C20 C 0.9669(8) 0.0896(7) 0.3519(4) 0.098(5) Uani 1 1 d GU
H20 H 1.0201 0.1042 0.3301 0.05(3) Uiso 1 1 calc R
C21 C 0.9940(9) 0.0603(7) 0.3977(5) 0.109(6) Uani 1 1 d GU
H21 H 1.0653 0.0553 0.4066 0.05(3) Uiso 1 1 calc R
C22 C 0.9144(12) 0.0384(6) 0.4303(4) 0.106(5) Uani 1 1 d GU
H22 H 0.9325 0.0188 0.461 0.05(3) Uiso 1 1 calc R
C23 C 0.8077(10) 0.0459(6) 0.4171(4) 0.107(5) Uani 1 1 d GU
H23 H 0.7545 0.0312 0.4389 0.05(3) Uiso 1 1 calc R
C24 C 0.7807(8) 0.0752(6) 0.3712(4) 0.093(5) Uani 1 1 d GU
H24 H 0.7093 0.0801 0.3624 0.05(3) Uiso 1 1 calc R
C25 C 0.6790(11) 0.3992(5) 0.2443(4) 0.083(4) Uani 1 1 d GU
C26 C 0.6094(9) 0.4509(7) 0.2318(5) 0.109(6) Uani 1 1 d GU
H26 H 0.5383 0.4487 0.2417 0.05(3) Uiso 1 1 calc R
C27 C 0.6460(12) 0.5058(6) 0.2045(5) 0.119(6) Uani 1 1 d GU
H27 H 0.5994 0.5403 0.1961 0.05(3) Uiso 1 1 calc R
C28 C 0.7523(13) 0.5090(6) 0.1897(5) 0.124(6) Uani 1 1 d GU
H28 H 0.7768 0.5457 0.1714 0.05(3) Uiso 1 1 calc R
C29 C 0.8219(10) 0.4573(7) 0.2022(6) 0.124(6) Uani 1 1 d GU
H29 H 0.893 0.4595 0.1923 0.05(3) Uiso 1 1 calc R
C30 C 0.7852(10) 0.4024(6) 0.2296(5) 0.105(6) Uani 1 1 d GU
H30 H 0.8318 0.3679 0.2379 0.05(3) Uiso 1 1 calc R
C31 C 0.5906(14) 0.3638(7) 0.3401(4) 0.104(5) Uani 1 1 d GU
C32 C 0.5112(13) 0.3311(7) 0.3672(5) 0.117(6) Uani 1 1 d GU
H32 H 0.4803 0.2922 0.3544 0.05(3) Uiso 1 1 calc R
C33 C 0.4781(14) 0.3564(10) 0.4135(5) 0.163(9) Uani 1 1 d GU
H33 H 0.425 0.3345 0.4316 0.05(3) Uiso 1 1 calc R
C34 C 0.5244(17) 0.4144(10) 0.4326(5) 0.168(10) Uani 1 1 d GU
H34 H 0.5022 0.4313 0.4636 0.05(3) Uiso 1 1 calc R
C35 C 0.6037(16) 0.4471(8) 0.4055(5) 0.167(9) Uani 1 1 d GU
H35 H 0.6347 0.486 0.4183 0.05(3) Uiso 1 1 calc R
C36 C 0.6368(14) 0.4218(7) 0.3592(5) 0.128(7) Uani 1 1 d GU
H36 H 0.6899 0.4437 0.3411 0.05(3) Uiso 1 1 calc R
C37 C 0.5123(10) 0.3325(5) 0.1480(4) 0.086(4) Uani 1 1 d GU
C38 C 0.4075(8) 0.3548(7) 0.1446(5) 0.107(6) Uani 1 1 d GU
H38 H 0.3541 0.3333 0.1629 0.05(3) Uiso 1 1 calc R
C39 C 0.3824(9) 0.4093(8) 0.1141(6) 0.128(8) Uani 1 1 d GU
H39 H 0.3123 0.4242 0.1119 0.05(3) Uiso 1 1 calc R
C40 C 0.4622(12) 0.4414(6) 0.0869(5) 0.113(6) Uani 1 1 d GU
H40 H 0.4455 0.4778 0.0664 0.05(3) Uiso 1 1 calc R
C41 C 0.5671(10) 0.4191(6) 0.0902(5) 0.114(6) Uani 1 1 d GU
H41 H 0.6204 0.4407 0.072 0.05(3) Uiso 1 1 calc R
C42 C 0.5921(8) 0.3647(6) 0.1208(5) 0.087(4) Uani 1 1 d GU
H42 H 0.6623 0.3498 0.123 0.05(3) Uiso 1 1 calc R
C43 C 0.4418(10) 0.2026(6) 0.1777(4) 0.084(4) Uani 1 1 d GU
C44 C 0.4351(12) 0.1790(8) 0.1285(4) 0.125(7) Uani 1 1 d GU
H44 H 0.4805 0.1958 0.1038 0.05(3) Uiso 1 1 calc R
C45 C 0.3604(15) 0.1301(9) 0.1161(5) 0.143(8) Uani 1 1 d GU
H45 H 0.3559 0.1143 0.0832 0.05(3) Uiso 1 1 calc R
C46 C 0.2925(12) 0.1049(7) 0.1530(7) 0.131(7) Uani 1 1 d GU
H46 H 0.2426 0.0722 0.1447 0.05(3) Uiso 1 1 calc R
C47 C 0.2993(12) 0.1285(8) 0.2022(6) 0.127(7) Uani 1 1 d GU
H47 H 0.2538 0.1116 0.2269 0.05(3) Uiso 1 1 calc R
C48 C 0.3739(12) 0.1774(8) 0.2146(4) 0.132(9) Uani 1 1 d G
H48 H 0.3784 0.1932 0.2475 0.05(4) Uiso 1 1 calc R
C49 C 0.5098(15) 0.3016(11) 0.2526(6) 0.086(5) Uani 1 1 d .
H49A H 0.461 0.339 0.2488 0.05(4) Uiso 1 1 calc R
H49B H 0.4762 0.2679 0.2737 0.05(3) Uiso 1 1 calc R
C50 C 0.9368(14) 0.1498(10) 0.2408(7) 0.087(5) Uani 1 1 d .
H50A H 0.9875 0.177 0.2593 0.05(3) Uiso 1 1 calc R
H50B H 0.971 0.1079 0.2314 0.05(3) Uiso 1 1 calc R
C51 C 0.760(2) 0.2436(9) 0.3569(7) 0.106(6) Uani 1 1 d DU
N52 N 0.798(2) 0.2570(10) 0.3965(6) 0.135(7) Uani 1 1 d DU
C53 C 0.840(2) 0.2767(12) 0.4447(8) 0.151(8) Uani 1 1 d DU
C54 C 0.934(3) 0.2300(17) 0.4560(12) 0.201(14) Uani 1 1 d DU
H54A H 0.9835 0.2314 0.4285 0.05(3) Uiso 1 1 calc R
H54B H 0.908 0.1849 0.4601 0.05(4) Uiso 1 1 calc R
H54C H 0.9685 0.2442 0.4864 0.05(3) Uiso 1 1 calc R
C55 C 0.753(3) 0.261(2) 0.4836(11) 0.256(17) Uani 1 1 d DU
H55A H 0.7782 0.2713 0.5168 0.05(3) Uiso 1 1 calc R
H55B H 0.7357 0.2136 0.4819 0.05(3) Uiso 1 1 calc R
H55C H 0.6903 0.2866 0.4763 0.05(3) Uiso 1 1 calc R
C56 C 0.879(4) 0.3499(13) 0.4413(13) 0.26(2) Uani 1 1 d DU
H56A H 0.9368 0.3527 0.4176 0.05(3) Uiso 1 1 calc R
H56B H 0.9028 0.3645 0.4739 0.05(3) Uiso 1 1 calc R
H56C H 0.8214 0.3781 0.4302 0.05(3) Uiso 1 1 calc R
C57 C 0.7073(10) 0.2154(8) 0.1107(5) 0.070(3) Uani 1 1 d DU
N58 N 0.7032(11) 0.2078(8) 0.0684(4) 0.081(3) Uani 1 1 d DU
C59 C 0.7034(16) 0.1969(9) 0.0144(7) 0.108(5) Uani 1 1 d DU
C60 C 0.625(3) 0.2500(15) -0.0060(10) 0.167(11) Uani 1 1 d DU
H60A H 0.554 0.2392 0.0048 0.05(4) Uiso 1 1 calc R
H60B H 0.6278 0.2502 -0.0422 0.05(3) Uiso 1 1 calc R
H60C H 0.6446 0.2934 0.0066 0.05(4) Uiso 1 1 calc R
C61 C 0.8189(19) 0.2099(15) -0.0018(10) 0.147(10) Uani 1 1 d DU
H61A H 0.8357 0.2565 0.003 0.05(3) Uiso 1 1 calc R
H61B H 0.8272 0.1986 -0.0368 0.05(3) Uiso 1 1 calc R
H61C H 0.8662 0.1829 0.0182 0.05(4) Uiso 1 1 calc R
C62 C 0.677(2) 0.1240(10) 0.0052(9) 0.125(7) Uani 1 1 d DU
H62A H 0.7411 0.0993 -0.0011 0.05(3) Uiso 1 1 calc R
H62B H 0.6303 0.1204 -0.0235 0.05(3) Uiso 1 1 calc R
H62C H 0.6415 0.1059 0.0344 0.05(4) Uiso 1 1 calc R
B1 B 0.236(4) 0.2305(19) 0.3386(14) 0.289(8) Uani 1 1 d D
F1 F 0.324(4) 0.196(2) 0.3311(12) 0.289(8) Uani 1 1 d D
F2 F 0.162(3) 0.194(2) 0.3183(12) 0.289(8) Uani 1 1 d D
F3 F 0.227(3) 0.2492(17) 0.3848(13) 0.289(8) Uani 1 1 d D
F8 F 0.5792(16) 0.5567(15) 0.5052(8) 0.218(5) Uani 1 1 d D
B2 B 0.672(2) 0.5658(17) 0.5218(11) 0.218(5) Uani 1 1 d D
F5 F 0.6899(17) 0.6221(14) 0.5452(9) 0.218(5) Uani 1 1 d D
F6 F 0.7448(17) 0.5569(14) 0.4890(9) 0.218(5) Uani 1 1 d D
F7 F 0.6859(16) 0.5210(14) 0.5564(9) 0.218(5) Uani 1 1 d D
F4 F 0.253(3) 0.2843(16) 0.3124(12) 0.289(8) Uani 1 1 d D
P1 P 0.8913(3) 0.1934(2) 0.18572(14) 0.0674(8) Uani 1 1 d .
P2 P 0.8176(3) 0.1333(2) 0.27962(15) 0.0698(9) Uani 1 1 d .
P3 P 0.6331(3) 0.3292(2) 0.28029(14) 0.0702(9) Uani 1 1 d .
P4 P 0.5434(3) 0.2661(2) 0.19066(15) 0.0711(9) Uani 1 1 d .
Pt1 Pt 0.71511(5) 0.22513(3) 0.18609(2) 0.06443(19) Uani 1 1 d .
Pt2 Pt 0.73378(5) 0.23436(3) 0.28489(2) 0.0701(2) Uani 1 1 d .

loop_
_atom_site_aniso_label
_atom_site_aniso_U_11
_atom_site_aniso_U_22
_atom_site_aniso_U_33
_atom_site_aniso_U_23
_atom_site_aniso_U_13
_atom_site_aniso_U_12
C1 0.079(9) 0.100(10) 0.068(8) 0.000(7) 0.003(7) 0.018(8)
C2 0.129(13) 0.100(11) 0.080(10) -0.019(9) 0.012(10) 0.002(9)
C3 0.148(15) 0.109(12) 0.106(13) -0.030(10) 0.005(12) 0.023(12)
C4 0.154(17) 0.125(13) 0.098(12) -0.004(11) 0.017(12) 0.056(12)
C5 0.118(13) 0.155(16) 0.077(10) 0.004(10) 0.017(10) 0.054(10)
C6 0.074(8) 0.165(14) 0.068(9) -0.008(9) -0.002(7) 0.037(9)
C7 0.065(7) 0.089(9) 0.068(7) -0.006(6) 0.005(6) -0.012(7)
C8 0.072(9) 0.092(10) 0.106(11) 0.013(9) -0.004(8) 0.002(7)
C9 0.108(12) 0.097(10) 0.085(10) 0.001(8) 0.010(8) -0.016(9)
C10 0.109(12) 0.106(12) 0.101(12) -0.007(8) 0.012(9) -0.027(11)
C11 0.108(13) 0.132(14) 0.121(14) 0.010(11) -0.014(11) -0.048(11)
C12 0.072(8) 0.116(12) 0.112(12) 0.010(10) -0.012(8) -0.022(9)
C13 0.081(8) 0.072(8) 0.080(9) -0.003(7) 0.008(7) -0.007(8)
C14 0.078(8) 0.109(13) 0.092(11) 0.010(9) 0.001(9) -0.038(10)
C15 0.108(13) 0.132(13) 0.093(12) 0.010(11) -0.006(11) -0.045(10)
C16 0.162(16) 0.132(13) 0.078(11) -0.004(12) 0.005(12) -0.038(13)
C17 0.154(16) 0.118(13) 0.099(13) -0.015(10) 0.014(13) -0.012(12)
C18 0.127(14) 0.092(11) 0.112(13) -0.010(10) 0.011(12) 0.003(11)
C19 0.084(8) 0.079(9) 0.071(8) 0.005(7) -0.001(7) 0.001(8)
C20 0.086(8) 0.125(13) 0.083(9) 0.007(9) -0.008(8) 0.018(11)
C21 0.118(11) 0.111(14) 0.098(11) 0.017(10) -0.020(9) 0.016(12)
C22 0.142(13) 0.101(12) 0.074(9) 0.000(9) -0.024(9) -0.009(13)
C23 0.131(11) 0.112(12) 0.078(9) 0.024(9) -0.014(10) -0.030(12)
C24 0.093(9) 0.110(12) 0.077(8) 0.014(8) 0.003(8) -0.014(11)
C25 0.102(12) 0.077(9) 0.070(8) -0.007(7) 0.004(9) 0.008(9)
C26 0.121(14) 0.122(13) 0.083(10) 0.005(10) 0.009(11) 0.019(12)
C27 0.150(14) 0.101(12) 0.105(14) 0.010(10) -0.009(13) 0.018(12)
C28 0.161(15) 0.098(10) 0.114(13) 0.002(10) 0.016(15) -0.011(11)
C29 0.136(15) 0.119(12) 0.116(14) -0.014(11) 0.044(13) 0.002(11)
C30 0.101(13) 0.094(10) 0.121(14) -0.018(8) 0.031(12) 0.015(10)
C31 0.143(16) 0.100(11) 0.069(9) 0.003(7) 0.005(9) 0.028(11)
C32 0.141(16) 0.133(14) 0.077(9) 0.005(9) 0.013(10) 0.032(12)
C33 0.21(2) 0.20(2) 0.080(11) -0.002(13) 0.034(13) 0.026(17)
C34 0.25(3) 0.18(2) 0.079(12) -0.020(12) 0.044(14) 0.048(18)
C35 0.25(3) 0.167(18) 0.084(12) -0.043(12) 0.032(14) 0.020(17)
C36 0.21(2) 0.122(13) 0.054(8) -0.019(9) 0.015(11) 0.007(13)
C37 0.087(9) 0.111(12) 0.060(7) 0.009(8) -0.001(8) 0.013(8)
C38 0.084(8) 0.131(14) 0.107(13) 0.029(10) -0.003(10) 0.008(11)
C39 0.113(12) 0.134(16) 0.139(17) 0.036(13) 0.025(13) 0.053(13)
C40 0.129(13) 0.123(14) 0.086(11) 0.039(10) 0.000(12) 0.034(12)
C41 0.124(11) 0.109(12) 0.110(13) 0.034(10) 0.021(12) 0.018(11)
C42 0.093(9) 0.093(11) 0.076(9) 0.007(8) 0.008(8) 0.021(9)
C43 0.097(11) 0.095(10) 0.061(7) 0.009(7) 0.000(8) 0.031(9)
C44 0.131(16) 0.157(18) 0.086(10) -0.023(12) -0.008(12) -0.019(13)
C45 0.129(18) 0.168(19) 0.133(14) -0.037(15) -0.019(13) -0.011(13)
C46 0.101(14) 0.122(14) 0.171(16) -0.021(14) -0.031(13) -0.007(12)
C47 0.109(15) 0.125(15) 0.145(14) 0.014(13) 0.004(14) -0.056(14)
C48 0.116(18) 0.15(2) 0.128(19) 0.053(18) -0.015(16) -0.049(17)
C49 0.076(10) 0.106(13) 0.077(9) 0.016(9) 0.012(8) -0.013(10)
C50 0.066(9) 0.106(13) 0.090(11) -0.001(10) -0.014(9) 0.004(10)
C51 0.125(15) 0.084(10) 0.108(11) -0.027(9) -0.041(11) 0.027(11)
N52 0.198(18) 0.130(12) 0.077(7) 0.002(8) -0.053(10) 0.039(13)
C53 0.22(2) 0.138(14) 0.090(10) -0.010(13) -0.044(12) 0.005(17)
C54 0.25(3) 0.21(3) 0.14(2) -0.01(2) -0.11(2) 0.03(3)
C55 0.28(3) 0.39(5) 0.101(14) -0.01(3) -0.01(2) -0.03(4)
C56 0.44(6) 0.138(16) 0.20(3) -0.04(2) -0.06(4) -0.04(2)
C57 0.042(5) 0.093(9) 0.075(6) 0.003(7) -0.001(6) 0.022(7)
N58 0.071(7) 0.116(9) 0.057(5) -0.012(6) -0.010(5) 0.003(7)
C59 0.123(12) 0.137(12) 0.066(6) -0.019(10) -0.004(10) 0.011(11)
C60 0.20(3) 0.19(2) 0.112(16) 0.026(17) -0.081(19) 0.02(2)
C61 0.166(16) 0.16(2) 0.115(17) -0.022(18) 0.061(16) -0.016(17)
C62 0.115(16) 0.156(13) 0.104(15) -0.054(13) -0.013(14) 0.002(13)
B1 0.33(2) 0.317(16) 0.217(11) -0.047(13) -0.017(17) -0.03(2)
F1 0.33(2) 0.317(16) 0.217(11) -0.047(13) -0.017(17) -0.03(2)
F2 0.33(2) 0.317(16) 0.217(11) -0.047(13) -0.017(17) -0.03(2)
F3 0.33(2) 0.317(16) 0.217(11) -0.047(13) -0.017(17) -0.03(2)
F8 0.130(6) 0.317(14) 0.206(10) 0.040(10) 0.006(7) -0.038(10)
B2 0.130(6) 0.317(14) 0.206(10) 0.040(10) 0.006(7) -0.038(10)
F5 0.130(6) 0.317(14) 0.206(10) 0.040(10) 0.006(7) -0.038(10)
F6 0.130(6) 0.317(14) 0.206(10) 0.040(10) 0.006(7) -0.038(10)
F7 0.130(6) 0.317(14) 0.206(10) 0.040(10) 0.006(7) -0.038(10)
F4 0.33(2) 0.317(16) 0.217(11) -0.047(13) -0.017(17) -0.03(2)
P1 0.0603(18) 0.081(2) 0.0612(17) -0.0012(18) 0.0025(17) -0.0035(17)
P2 0.070(2) 0.072(2) 0.0669(19) 0.0093(17) -0.0052(18) 0.0042(18)
P3 0.077(2) 0.076(2) 0.0571(17) -0.0025(17) 0.0027(18) 0.0109(19)
P4 0.0634(18) 0.080(2) 0.0696(19) -0.001(2) 0.0026(16) 0.0002(19)
Pt1 0.0604(3) 0.0752(3) 0.0577(3) -0.0005(3) 0.0001(2) 0.0018(3)
Pt2 0.0782(4) 0.0731(4) 0.0590(3) -0.0004(3) -0.0032(3) 0.0046(3)

loop_
_atom_type_symbol
_atom_type_number_in_cell
C 240
H 248
B 8
F 32
N 8
P 16
Pt 8

loop_
_geom_angle_atom_site_label_1
_geom_angle_atom_site_label_2
_geom_angle_atom_site_label_3
_geom_angle
C2 C1 C6 120
C2 C1 P1 119.2(7)
C6 C1 P1 120.6(7)
C1 C2 C3 120
C4 C3 C2 120
C5 C4 C3 120
C4 C5 C6 120
C5 C6 C1 120
C8 C7 C12 120
C8 C7 P1 116.8(6)
C12 C7 P1 123.2(6)
C7 C8 C9 120
C10 C9 C8 120
C9 C10 C11 120
C10 C11 C12 120
C11 C12 C7 120
C14 C13 C18 120
C14 C13 P2 120.2(7)
C18 C13 P2 119.5(7)
C13 C14 C15 120
C16 C15 C14 120
C17 C16 C15 120
C18 C17 C16 120
C17 C18 C13 120
C20 C19 C24 120
C20 C19 P2 123.1(6)
C24 C19 P2 116.9(6)
C19 C20 C21 120
C20 C21 C22 120
C21 C22 C23 120
C24 C23 C22 120
C23 C24 C19 120
C26 C25 C30 120
C26 C25 P3 120.3(8)
C30 C25 P3 119.7(8)
C25 C26 C27 120
C28 C27 C26 120
C29 C28 C27 120
C28 C29 C30 120
C29 C30 C25 120
C32 C31 C36 120
C32 C31 P3 119.0(8)
C36 C31 P3 121.0(8)
C31 C32 C33 120
C32 C33 C34 120
C35 C34 C33 120
C36 C35 C34 120
C35 C36 C31 120
C38 C37 C42 120
C38 C37 P4 118.9(7)
C42 C37 P4 121.0(7)
C37 C38 C39 120
C40 C39 C38 120
C39 C40 C41 120
C40 C41 C42 120
C41 C42 C37 120
C44 C43 C48 120
C44 C43 P4 116.9(7)
C48 C43 P4 123.1(7)
C43 C44 C45 120
C44 C45 C46 120
C47 C46 C45 120
C46 C47 C48 120
C47 C48 C43 120
P3 C49 P4 106.6(10)
P1 C50 P2 106.5(9)
N52 C51 Pt2 163(2)
C51 N52 C53 176(3)
N52 C53 C54 107(2)
N52 C53 C55 106(2)
C54 C53 C55 107(3)
N52 C53 C56 109(2)
C54 C53 C56 110(3)
C55 C53 C56 118(3)
N58 C57 Pt1 177.9(16)
C57 N58 C59 177.1(17)
N58 C59 C62 107.6(16)
N58 C59 C61 104.7(16)
C62 C59 C61 109(2)
N58 C59 C60 104.1(15)
C62 C59 C60 117(2)
C61 C59 C60 113(2)
F3 B1 F2 120(4)
F3 B1 F4 107(3)
F2 B1 F4 111(4)
F3 B1 F1 111(4)
F2 B1 F1 104(3)
F4 B1 F1 102(4)
F8 B2 F6 114(2)
F8 B2 F7 106(3)
F6 B2 F7 107(3)
F8 B2 F5 117(3)
F6 B2 F5 109(3)
F7 B2 F5 103(3)
C50 P1 C7 107.1(7)
C50 P1 C1 102.2(8)
C7 P1 C1 104.9(6)
C50 P1 Pt1 115.8(6)
C7 P1 Pt1 111.9(4)
C1 P1 Pt1 113.8(4)
C19 P2 C13 104.8(6)
C19 P2 C50 108.4(7)
C13 P2 C50 104.4(8)
C19 P2 Pt2 116.0(4)
C13 P2 Pt2 117.9(4)
C50 P2 Pt2 104.5(6)
C25 P3 C49 107.4(8)
C25 P3 C31 105.3(6)
C49 P3 C31 102.7(9)
C25 P3 Pt2 120.0(5)
C49 P3 Pt2 104.2(7)
C31 P3 Pt2 115.7(5)
C37 P4 C43 104.1(6)
C37 P4 C49 103.3(8)
C43 P4 C49 105.9(7)
C37 P4 Pt1 115.7(4)
C43 P4 Pt1 113.3(5)
C49 P4 Pt1 113.4(7)
C57 Pt1 P1 90.9(3)
C57 Pt1 P4 92.3(4)
P1 Pt1 P4 174.46(14)
C57 Pt1 Pt2 177.2(4)
P1 Pt1 Pt2 86.45(10)
P4 Pt1 Pt2 90.35(10)
C51 Pt2 P3 93.9(6)
C51 Pt2 P2 93.8(6)
P3 Pt2 P2 170.97(15)
C51 Pt2 Pt1 175.2(8)
P3 Pt2 Pt1 87.45(10)
P2 Pt2 Pt1 85.31(10)

loop_
_geom_bond_atom_site_label_1
_geom_bond_atom_site_label_2
_geom_bond_distance
C1 C2 1.39
C1 C6 1.39
C1 P1 1.825(9)
C2 C3 1.39
C3 C4 1.39
C4 C5 1.39
C5 C6 1.39
C7 C8 1.39
C7 C12 1.39
C7 P1 1.793(9)
C8 C9 1.39
C9 C10 1.39
C10 C11 1.39
C11 C12 1.39
C13 C14 1.39
C13 C18 1.39
C13 P2 1.821(9)
C14 C15 1.39
C15 C16 1.39
C16 C17 1.39
C17 C18 1.39
C19 C20 1.39
C19 C24 1.39
C19 P2 1.804(9)
C20 C21 1.39
C21 C22 1.39
C22 C23 1.39
C23 C24 1.39
C25 C26 1.39
C25 C30 1.39
C25 P3 1.785(11)
C26 C27 1.39
C27 C28 1.39
C28 C29 1.39
C29 C30 1.39
C31 C32 1.39
C31 C36 1.39
C31 P3 1.808(10)
C32 C33 1.39
C33 C34 1.39
C34 C35 1.39
C35 C36 1.39
C37 C38 1.39
C37 C42 1.39
C37 P4 1.785(9)
C38 C39 1.39
C39 C40 1.39
C40 C41 1.39
C41 C42 1.39
C43 C44 1.39
C43 C48 1.39
C43 P4 1.827(11)
C44 C45 1.39
C45 C46 1.39
C46 C47 1.39
C47 C48 1.39
C49 P3 1.798(19)
C49 P4 1.837(18)
C50 P1 1.793(18)
C50 P2 1.843(19)
C51 N52 1.185(16)
C51 Pt2 1.946(17)
N52 C53 1.43(3)
C53 C54 1.529(19)
C53 C55 1.535(19)
C53 C56 1.542(18)
C57 N58 1.131(14)
C57 Pt1 2.011(13)
N58 C59 1.45(2)
C59 C62 1.512(17)
C59 C61 1.533(18)
C59 C60 1.541(17)
B1 F3 1.285(19)
B1 F2 1.286(19)
B1 F4 1.294(19)
B1 F1 1.31(2)
F8 B2 1.259(19)
B2 F6 1.271(19)
B2 F7 1.293(19)
B2 F5 1.302(19)
P1 Pt1 2.298(4)
P2 Pt2 2.276(4)
P3 Pt2 2.276(4)
P4 Pt1 2.306(4)
Pt1 Pt2 2.6355(8)

loop_
_geom_torsion_atom_site_label_1
_geom_torsion_atom_site_label_2
_geom_torsion_atom_site_label_3
_geom_torsion_atom_site_label_4
_geom_torsion
C6 C1 C2 C3 0
P1 C1 C2 C3 -175.7(9)
C1 C2 C3 C4 0
C2 C3 C4 C5 0
C3 C4 C5 C6 0
C4 C5 C6 C1 0
C2 C1 C6 C5 0
P1 C1 C6 C5 175.6(9)
C12 C7 C8 C9 0
P1 C7 C8 C9 178.5(9)
C7 C8 C9 C10 0
C8 C9 C10 C11 0
C9 C10 C11 C12 0
C10 C11 C12 C7 0
C8 C7 C12 C11 0
P1 C7 C12 C11 -178.4(9)
C18 C13 C14 C15 0
P2 C13 C14 C15 174.1(8)
C13 C14 C15 C16 0
C14 C15 C16 C17 0
C15 C16 C17 C18 0
C16 C17 C18 C13 0
C14 C13 C18 C17 0
P2 C13 C18 C17 -174.2(8)
C24 C19 C20 C21 0
P2 C19 C20 C21 -179.1(9)
C19 C20 C21 C22 0
C20 C21 C22 C23 0
C21 C22 C23 C24 0
C22 C23 C24 C19 0
C20 C19 C24 C23 0
P2 C19 C24 C23 179.1(9)
C30 C25 C26 C27 0
P3 C25 C26 C27 179.0(9)
C25 C26 C27 C28 0
C26 C27 C28 C29 0
C27 C28 C29 C30 0
C28 C29 C30 C25 0
C26 C25 C30 C29 0
P3 C25 C30 C29 -179.0(9)
C36 C31 C32 C33 0
P3 C31 C32 C33 179.3(12)
C31 C32 C33 C34 0
C32 C33 C34 C35 0
C33 C34 C35 C36 0
C34 C35 C36 C31 0
C32 C31 C36 C35 0
P3 C31 C36 C35 -179.3(13)
C42 C37 C38 C39 0
P4 C37 C38 C39 175.9(9)
C37 C38 C39 C40 0
C38 C39 C40 C41 0
C39 C40 C41 C42 0
C40 C41 C42 C37 0
C38 C37 C42 C41 0
P4 C37 C42 C41 -175.9(9)
C48 C43 C44 C45 0
P4 C43 C44 C45 179.3(10)
C43 C44 C45 C46 0
C44 C45 C46 C47 0
C45 C46 C47 C48 0
C46 C47 C48 C43 0
C44 C43 C48 C47 0
P4 C43 C48 C47 -179.3(11)
Pt2 C51 N52 C53 10E1(4)
C51 N52 C53 C54 -18E1(10)
C51 N52 C53 C55 7E1(4)
C51 N52 C53 C56 -6E1(4)
Pt1 C57 N58 C59 -7E1(6)
C57 N58 C59 C62 9E1(4)
C57 N58 C59 C61 -3E1(4)
C57 N58 C59 C60 -15E1(4)
P2 C50 P1 C7 133.1(9)
P2 C50 P1 C1 -116.9(9)
P2 C50 P1 Pt1 7.4(12)
C8 C7 P1 C50 -172.9(9)
C12 C7 P1 C50 5.5(11)
C8 C7 P1 C1 78.9(8)
C12 C7 P1 C1 -102.6(8)
C8 C7 P1 Pt1 -44.9(7)
C12 C7 P1 Pt1 133.5(7)
C2 C1 P1 C50 84.4(9)
C6 C1 P1 C50 -91.3(9)
C2 C1 P1 C7 -163.9(7)
C6 C1 P1 C7 20.4(9)
C2 C1 P1 Pt1 -41.2(8)
C6 C1 P1 Pt1 143.1(6)
C20 C19 P2 C13 116.0(8)
C24 C19 P2 C13 -63.1(8)
C20 C19 P2 C50 5.0(11)
C24 C19 P2 C50 -174.1(9)
C20 C19 P2 Pt2 -112.1(7)
C24 C19 P2 Pt2 68.8(7)
C14 C13 P2 C19 127.7(7)
C18 C13 P2 C19 -58.1(8)
C14 C13 P2 C50 -118.4(8)
C18 C13 P2 C50 55.7(9)
C14 C13 P2 Pt2 -3.1(8)
C18 C13 P2 Pt2 171.1(5)
P1 C50 P2 C19 -174.2(8)
P1 C50 P2 C13 74.5(10)
P1 C50 P2 Pt2 -49.9(10)
C26 C25 P3 C49 47.0(10)
C30 C25 P3 C49 -134.0(10)
C26 C25 P3 C31 -61.9(10)
C30 C25 P3 C31 117.1(9)
C26 C25 P3 Pt2 165.5(6)
C30 C25 P3 Pt2 -15.5(9)
P4 C49 P3 C25 68.5(11)
P4 C49 P3 C31 179.3(9)
P4 C49 P3 Pt2 -59.7(9)
C32 C31 P3 C25 152.1(9)
C36 C31 P3 C25 -28.6(11)
C32 C31 P3 C49 39.8(11)
C36 C31 P3 C49 -140.9(10)
C32 C31 P3 Pt2 -73.0(10)
C36 C31 P3 Pt2 106.3(8)
C38 C37 P4 C43 48.1(9)
C42 C37 P4 C43 -136.0(8)
C38 C37 P4 C49 -62.4(10)
C42 C37 P4 C49 113.5(9)
C38 C37 P4 Pt1 173.1(6)
C42 C37 P4 Pt1 -11.0(9)
C44 C43 P4 C37 57.3(9)
C48 C43 P4 C37 -123.4(9)
C44 C43 P4 C49 165.9(10)
C48 C43 P4 C49 -14.8(12)
C44 C43 P4 Pt1 -69.1(9)
C48 C43 P4 Pt1 110.2(9)
P3 C49 P4 C37 -99.5(10)
P3 C49 P4 C43 151.4(9)
P3 C49 P4 Pt1 26.5(11)
N58 C57 Pt1 P1 7E1(4)
N58 C57 Pt1 P4 -12E1(4)
N58 C57 Pt1 Pt2 5E1(4)
C50 P1 Pt1 C57 -149.0(9)
C7 P1 Pt1 C57 87.8(6)
C1 P1 Pt1 C57 -30.9(7)
C50 P1 Pt1 P4 84.9(17)
C7 P1 Pt1 P4 -38.3(16)
C1 P1 Pt1 P4 -157.1(15)
C50 P1 Pt1 Pt2 30.2(8)
C7 P1 Pt1 Pt2 -93.0(4)
C1 P1 Pt1 Pt2 148.2(5)
C37 P4 Pt1 C57 -49.4(7)
C43 P4 Pt1 C57 70.7(6)
C49 P4 Pt1 C57 -168.5(8)
C37 P4 Pt1 P1 76.7(16)
C43 P4 Pt1 P1 -163.2(14)
C49 P4 Pt1 P1 -42.4(17)
C37 P4 Pt1 Pt2 131.3(5)
C43 P4 Pt1 Pt2 -108.7(4)
C49 P4 Pt1 Pt2 12.1(7)
N52 C51 Pt2 P3 -94(6)
N52 C51 Pt2 P2 91(6)
N52 C51 Pt2 Pt1 12(12)
C25 P3 Pt2 C51 114.7(9)
C49 P3 Pt2 C51 -125.2(9)
C31 P3 Pt2 C51 -13.3(10)
C25 P3 Pt2 P2 -97.3(11)
C49 P3 Pt2 P2 22.7(12)
C31 P3 Pt2 P2 134.7(11)
C25 P3 Pt2 Pt1 -60.6(5)
C49 P3 Pt2 Pt1 59.5(6)
C31 P3 Pt2 Pt1 171.4(6)
C19 P2 Pt2 C51 6.2(9)
C13 P2 Pt2 C51 131.7(9)
C50 P2 Pt2 C51 -113.0(10)
C19 P2 Pt2 P3 -141.7(10)
C13 P2 Pt2 P3 -16.3(12)
C50 P2 Pt2 P3 99.0(11)
C19 P2 Pt2 Pt1 -178.5(5)
C13 P2 Pt2 Pt1 -53.1(5)
C50 P2 Pt2 Pt1 62.2(6)
C57 Pt1 Pt2 C51 52(12)
P1 Pt1 Pt2 C51 34(6)
P4 Pt1 Pt2 C51 -142(6)
C57 Pt1 Pt2 P3 158(10)
P1 Pt1 Pt2 P3 139.53(15)
P4 Pt1 Pt2 P3 -35.95(16)
C57 Pt1 Pt2 P2 -28(10)
P1 Pt1 Pt2 P2 -45.87(14)
P4 Pt1 Pt2 P2 138.65(15)
